data_4350039
loop_
_publ_author_name
'Wu, Hui'
'Li, Jianzhe'
'Yang, Dawei'
'Tong, Peng'
'Zhao, Jinfeng'
'Wang, Baomin'
'Qu, Jingping'

_publ_section_title
;
 CO2 fixation and transformation on a thiolate-bridged dicobalt scaffold
 under oxidising conditions
;
_journal_issue 8
_journal_name_full 'Inorganic Chemistry Frontiers'
_journal_page_first 2185
_journal_paper_doi 10.1039/C9QI00423H
_journal_volume 6
_journal_year 2019
_chemical_formula_sum 'C29 H50 Co2 F6 N O2 P S2'
_chemical_formula_weight 771.65
_space_group_crystal_system monoclinic
_space_group_IT_number 14
_space_group_name_Hall '-P 2ybc'
_space_group_name_H-M_alt 'P 1 21/c 1'
_atom_sites_solution_hydrogens geom
_audit_creation_method SHELXL-2014/7
_audit_update_record
;
2019-04-04 deposited with the CCDC.	2019-07-15 downloaded from the CCDC.
;
_cell_angle_alpha 90
_cell_angle_beta 94.1780(10)
_cell_angle_gamma 90
_cell_formula_units_Z 4
_cell_length_a 16.2996(10)
_cell_length_b 8.8769(5)
_cell_length_c 24.0942(14)
_cell_measurement_reflns_used 9913
_cell_measurement_temperature 173(2)
_cell_measurement_theta_max 27.5251
_cell_measurement_theta_min 2.7764
_cell_volume 3476.9(4)
_computing_cell_refinement 'Bruker SMART'
_computing_data_collection 'Bruker SMART'
_computing_data_reduction 'Bruker SAINT'
_computing_molecular_graphics 'Bruker SHELXTL'
_computing_publication_material 'Bruker SHELXTL'
_computing_structure_refinement 'Bruker SHELXTL'
_computing_structure_solution 'Bruker SHELXTL'
_diffrn_ambient_temperature 173(2)
_diffrn_measured_fraction_theta_full 0.984
_diffrn_measured_fraction_theta_max 0.984
_diffrn_measurement_device_type 'CCD area detector'
_diffrn_measurement_method 'phi and omega scans'
_diffrn_radiation_type MoK\a
_diffrn_radiation_wavelength 0.71073
_diffrn_reflns_av_R_equivalents 0.0178
_diffrn_reflns_av_unetI/netI 0.0139
_diffrn_reflns_Laue_measured_fraction_full 0.984
_diffrn_reflns_Laue_measured_fraction_max 0.984
_diffrn_reflns_limit_h_max 19
_diffrn_reflns_limit_h_min -19
_diffrn_reflns_limit_k_max 10
_diffrn_reflns_limit_k_min -10
_diffrn_reflns_limit_l_max 28
_diffrn_reflns_limit_l_min -28
_diffrn_reflns_number 32446
_diffrn_reflns_point_group_measured_fraction_full 0.984
_diffrn_reflns_point_group_measured_fraction_max 0.984
_diffrn_reflns_theta_full 24.998
_diffrn_reflns_theta_max 24.998
_diffrn_reflns_theta_min 2.446
_exptl_absorpt_coefficient_mu 1.179
_exptl_absorpt_correction_type empirical
_exptl_absorpt_process_details SADABS
_exptl_crystal_colour black
_exptl_crystal_density_diffrn 1.474
_exptl_crystal_description block
_exptl_crystal_F_000 1608
_exptl_crystal_size_max 0.320
_exptl_crystal_size_mid 0.250
_exptl_crystal_size_min 0.210
_exptl_transmission_factor_max 0.7456
_exptl_transmission_factor_min 0.5761
_refine_diff_density_max 1.139
_refine_diff_density_min -0.689
_refine_diff_density_rms 0.086
_refine_ls_extinction_method none
_refine_ls_goodness_of_fit_ref 1.057
_refine_ls_hydrogen_treatment 'riding mode'
_refine_ls_matrix_type full
_refine_ls_number_parameters 388
_refine_ls_number_reflns 6039
_refine_ls_number_restraints 0
_refine_ls_restrained_S_all 1.057
_refine_ls_R_factor_all 0.0460
_refine_ls_R_factor_gt 0.0450
_refine_ls_shift/su_max 0.004
_refine_ls_shift/su_mean 0.000
_refine_ls_structure_factor_coef Fsqd
_refine_ls_weighting_details 'w=1/[\s^2^(Fo^2^)+(0.0595P)^2^+10.1917P] where P=(Fo^2^+2Fc^2^)/3'
_refine_ls_weighting_scheme calc
_refine_ls_wR_factor_gt 0.1228
_refine_ls_wR_factor_ref 0.1235
_reflns_Friedel_coverage 0.000
_reflns_number_gt 5851
_reflns_number_total 6039
_reflns_threshold_expression 'I > 2\s(I)'
_cod_data_source_file c9qi00423h2.cif
_cod_data_source_block 2_CCDC1
_cod_original_sg_symbol_H-M 'P 21/c'
_cod_database_code 4350039
_shelx_shelxl_version_number 2014/7
_shelx_space_group_comment
;
The symmetry employed for this shelxl refinement is uniquely defined
by the following loop, which should always be used as a source of
symmetry information in preference to the above space-group names.
They are only intended as comments.
;
_shelx_estimated_absorpt_t_min 0.704
_shelx_estimated_absorpt_t_max 0.790

loop_
_space_group_symop_operation_xyz
'x, y, z'
'-x, y+1/2, -z+1/2'
'-x, -y, -z'
'x, -y-1/2, z-1/2'

loop_
_atom_site_label
_atom_site_type_symbol
_atom_site_fract_x
_atom_site_fract_y
_atom_site_fract_z
_atom_site_U_iso_or_equiv
_atom_site_adp_type
_atom_site_occupancy
_atom_site_site_symmetry_order
_atom_site_calc_flag
_atom_site_refinement_flags_posn
_atom_site_refinement_flags_adp
Co1 Co 0.15428(2) 0.72680(4) 0.15711(2) 0.01514(13) Uani 1 1 d . .
Co2 Co 0.27234(2) 0.75112(4) 0.05847(2) 0.01597(13) Uani 1 1 d . .
S2 S 0.22384(4) 0.91473(8) 0.11930(3) 0.01805(18) Uani 1 1 d . .
S1 S 0.15488(4) 0.62813(8) 0.07147(3) 0.01891(18) Uani 1 1 d . .
P1 P 0.28587(7) 1.21513(12) -0.14935(4) 0.0396(3) Uani 1 1 d . .
O2 O 0.33761(13) 0.6382(3) 0.11513(9) 0.0222(5) Uani 1 1 d . .
O1 O 0.25230(13) 0.6196(3) 0.18544(9) 0.0226(5) Uani 1 1 d . .
C25 C 0.31965(18) 0.5975(3) 0.16311(13) 0.0202(6) Uani 1 1 d . .
N1 N 0.37885(16) 0.5220(3) 0.19431(11) 0.0254(6) Uani 1 1 d . .
H1A H 0.3705 0.4999 0.2291 0.031 Uiso 1 1 calc R U
C3 C 0.2460(2) 0.8610(4) -0.01510(13) 0.0237(7) Uani 1 1 d . .
C5 C 0.37840(19) 0.8049(4) 0.01926(13) 0.0253(7) Uani 1 1 d . .
C9 C 0.3340(2) 1.0858(4) 0.02476(16) 0.0335(8) Uani 1 1 d . .
H9A H 0.3895 1.0994 0.0426 0.050 Uiso 1 1 calc R U
H9B H 0.3282 1.1452 -0.0096 0.050 Uiso 1 1 calc R U
H9C H 0.2933 1.1195 0.0501 0.050 Uiso 1 1 calc R U
C14 C 0.04216(19) 0.8281(4) 0.16076(14) 0.0238(7) Uani 1 1 d . .
C4 C 0.3203(2) 0.9232(4) 0.01131(13) 0.0240(7) Uani 1 1 d . .
C15 C 0.08032(19) 0.6134(4) 0.21000(14) 0.0240(7) Uani 1 1 d . .
C12 C 0.0944(2) 0.8724(4) 0.20866(14) 0.0248(7) Uani 1 1 d . .
C26 C 0.4558(2) 0.4764(5) 0.17206(16) 0.0346(8) Uani 1 1 d . .
H26A H 0.4863 0.5673 0.1617 0.041 Uiso 1 1 calc R U
H26B H 0.4435 0.4159 0.1380 0.041 Uiso 1 1 calc R U
C8 C 0.1689(2) 0.9462(5) -0.03190(16) 0.0351(8) Uani 1 1 d . .
H8A H 0.1277 0.8769 -0.0490 0.053 Uiso 1 1 calc R U
H8B H 0.1477 0.9928 0.0010 0.053 Uiso 1 1 calc R U
H8C H 0.1810 1.0247 -0.0587 0.053 Uiso 1 1 calc R U
C27 C 0.5092(2) 0.3849(4) 0.21362(16) 0.0349(8) Uani 1 1 d . .
H27A H 0.4765 0.3005 0.2273 0.042 Uiso 1 1 calc R U
H27B H 0.5266 0.4493 0.2459 0.042 Uiso 1 1 calc R U
C2 C 0.2611(2) 0.7058(4) -0.02667(13) 0.0259(7) Uani 1 1 d . .
C23 C 0.1822(2) 0.4280(4) 0.07930(16) 0.0337(8) Uani 1 1 d . .
H23A H 0.2330 0.4089 0.0604 0.040 Uiso 1 1 calc R U
H23B H 0.1939 0.4055 0.1193 0.040 Uiso 1 1 calc R U
C6 C 0.3820(2) 0.5187(5) -0.00516(17) 0.0403(9) Uani 1 1 d . .
H6A H 0.4375 0.5258 0.0133 0.060 Uiso 1 1 calc R U
H6B H 0.3497 0.4454 0.0144 0.060 Uiso 1 1 calc R U
H6C H 0.3856 0.4863 -0.0438 0.060 Uiso 1 1 calc R U
C21 C 0.3088(2) 0.9633(4) 0.17047(15) 0.0316(8) Uani 1 1 d . .
H21A H 0.2986 0.9174 0.2068 0.038 Uiso 1 1 calc R U
H21B H 0.3607 0.9206 0.1583 0.038 Uiso 1 1 calc R U
C11 C 0.1186(2) 0.7413(4) 0.23831(13) 0.0241(7) Uani 1 1 d . .
C1 C 0.3412(2) 0.6697(4) -0.00431(13) 0.0262(7) Uani 1 1 d . .
C13 C 0.03046(18) 0.6685(4) 0.16381(13) 0.0233(7) Uani 1 1 d . .
F4 F 0.2501(3) 1.2660(4) -0.09083(15) 0.0975(14) Uani 1 1 d . .
C10 C 0.4637(2) 0.8150(5) 0.04656(17) 0.0386(9) Uani 1 1 d . .
H10A H 0.4899 0.7156 0.0462 0.058 Uiso 1 1 calc R U
H10B H 0.4959 0.8869 0.0262 0.058 Uiso 1 1 calc R U
H10C H 0.4612 0.8490 0.0851 0.058 Uiso 1 1 calc R U
C7 C 0.2028(3) 0.6029(5) -0.05860(15) 0.0388(9) Uani 1 1 d . .
H7A H 0.1516 0.6569 -0.0692 0.058 Uiso 1 1 calc R U
H7B H 0.2276 0.5682 -0.0922 0.058 Uiso 1 1 calc R U
H7C H 0.1909 0.5160 -0.0354 0.058 Uiso 1 1 calc R U
C20 C 0.0925(2) 0.4522(4) 0.22704(18) 0.0400(9) Uani 1 1 d . .
H20A H 0.1302 0.4470 0.2606 0.060 Uiso 1 1 calc R U
H20B H 0.0395 0.4080 0.2348 0.060 Uiso 1 1 calc R U
H20C H 0.1158 0.3961 0.1969 0.060 Uiso 1 1 calc R U
F6 F 0.2940(4) 1.0546(4) -0.1255(2) 0.145(2) Uani 1 1 d . .
C22 C 0.3186(3) 1.1323(5) 0.17774(18) 0.0450(10) Uani 1 1 d . .
H22A H 0.3644 1.1532 0.2053 0.067 Uiso 1 1 calc R U
H22B H 0.3298 1.1781 0.1421 0.067 Uiso 1 1 calc R U
H22C H 0.2678 1.1748 0.1906 0.067 Uiso 1 1 calc R U
C19 C -0.0002(2) 0.9305(5) 0.11890(17) 0.0428(10) Uani 1 1 d . .
H19A H 0.0186 1.0341 0.1259 0.064 Uiso 1 1 calc R U
H19B H 0.0127 0.8998 0.0815 0.064 Uiso 1 1 calc R U
H19C H -0.0598 0.9250 0.1219 0.064 Uiso 1 1 calc R U
C16 C 0.1753(2) 0.7321(5) 0.29014(15) 0.0417(10) Uani 1 1 d . .
H16A H 0.1813 0.6266 0.3018 0.063 Uiso 1 1 calc R U
H16B H 0.2292 0.7728 0.2826 0.063 Uiso 1 1 calc R U
H16C H 0.1523 0.7907 0.3198 0.063 Uiso 1 1 calc R U
C17 C 0.1155(3) 1.0323(4) 0.22427(19) 0.0423(10) Uani 1 1 d . .
H17A H 0.0903 1.1005 0.1960 0.064 Uiso 1 1 calc R U
H17B H 0.0946 1.0555 0.2604 0.064 Uiso 1 1 calc R U
H17C H 0.1754 1.0451 0.2266 0.064 Uiso 1 1 calc R U
F2 F 0.3090(3) 1.1555(5) -0.20607(15) 0.1239(18) Uani 1 1 d . .
C18 C -0.0277(2) 0.5805(5) 0.12582(17) 0.0397(9) Uani 1 1 d . .
H18A H -0.0539 0.6478 0.0976 0.059 Uiso 1 1 calc R U
H18B H 0.0025 0.5014 0.1076 0.059 Uiso 1 1 calc R U
H18C H -0.0699 0.5346 0.1473 0.059 Uiso 1 1 calc R U
F5 F 0.2725(3) 1.3778(4) -0.1736(2) 0.1173(16) Uani 1 1 d . .
C28 C 0.5853(2) 0.3221(5) 0.1887(2) 0.0534(12) Uani 1 1 d . .
H28A H 0.6164 0.4066 0.1736 0.064 Uiso 1 1 calc R U
H28B H 0.6210 0.2745 0.2187 0.064 Uiso 1 1 calc R U
C24 C 0.1167(3) 0.3243(5) 0.0562(3) 0.0689(16) Uani 1 1 d . .
H24A H 0.1349 0.2198 0.0616 0.103 Uiso 1 1 calc R U
H24B H 0.0664 0.3408 0.0753 0.103 Uiso 1 1 calc R U
H24C H 0.1055 0.3441 0.0163 0.103 Uiso 1 1 calc R U
F3 F 0.1915(3) 1.1874(8) -0.1659(2) 0.139(2) Uani 1 1 d . .
C29 C 0.5669(4) 0.2082(8) 0.1432(3) 0.086(2) Uani 1 1 d . .
H29A H 0.6186 0.1730 0.1293 0.130 Uiso 1 1 calc R U
H29B H 0.5375 0.1225 0.1580 0.130 Uiso 1 1 calc R U
H29C H 0.5328 0.2548 0.1128 0.130 Uiso 1 1 calc R U
F1 F 0.3708(4) 1.2559(9) -0.1300(4) 0.218(4) Uani 1 1 d . .

loop_
_atom_site_aniso_label
_atom_site_aniso_U_11
_atom_site_aniso_U_22
_atom_site_aniso_U_33
_atom_site_aniso_U_23
_atom_site_aniso_U_13
_atom_site_aniso_U_12
Co1 0.0122(2) 0.0172(2) 0.0162(2) 0.00036(15) 0.00169(15) 0.00116(15)
Co2 0.0142(2) 0.0183(2) 0.0156(2) 0.00124(15) 0.00181(16) 0.00206(15)
S2 0.0173(4) 0.0167(4) 0.0204(4) -0.0010(3) 0.0026(3) -0.0005(3)
S1 0.0181(4) 0.0192(4) 0.0195(4) -0.0026(3) 0.0014(3) -0.0012(3)
P1 0.0536(7) 0.0309(5) 0.0327(5) -0.0024(4) -0.0075(5) 0.0011(5)
O2 0.0184(10) 0.0269(12) 0.0215(11) 0.0052(9) 0.0025(8) 0.0064(9)
O1 0.0174(10) 0.0295(12) 0.0210(11) 0.0057(9) 0.0025(8) 0.0066(9)
C25 0.0188(15) 0.0191(15) 0.0224(16) -0.0004(12) -0.0007(12) 0.0016(12)
N1 0.0197(13) 0.0335(16) 0.0229(13) 0.0083(12) -0.0003(10) 0.0089(12)
C3 0.0235(16) 0.0297(17) 0.0184(15) 0.0067(13) 0.0040(12) 0.0029(13)
C5 0.0199(16) 0.0347(18) 0.0223(16) 0.0052(14) 0.0085(12) 0.0012(14)
C9 0.037(2) 0.0279(19) 0.037(2) 0.0065(15) 0.0093(16) -0.0066(15)
C14 0.0160(14) 0.0287(17) 0.0276(16) 0.0034(14) 0.0071(12) 0.0061(13)
C4 0.0241(16) 0.0286(17) 0.0201(15) 0.0052(13) 0.0074(12) -0.0001(13)
C15 0.0184(15) 0.0274(17) 0.0272(16) 0.0048(14) 0.0089(12) -0.0001(13)
C12 0.0212(15) 0.0252(17) 0.0295(17) -0.0061(14) 0.0114(13) -0.0001(13)
C26 0.0216(17) 0.041(2) 0.041(2) 0.0136(17) 0.0050(15) 0.0105(15)
C8 0.0295(18) 0.043(2) 0.0320(19) 0.0109(16) -0.0030(14) 0.0086(16)
C27 0.0246(17) 0.035(2) 0.043(2) 0.0046(17) -0.0075(15) 0.0059(15)
C2 0.0294(17) 0.0339(18) 0.0153(15) 0.0004(13) 0.0066(13) 0.0002(14)
C23 0.041(2) 0.0184(17) 0.042(2) -0.0044(15) 0.0053(16) 0.0000(15)
C6 0.041(2) 0.039(2) 0.042(2) -0.0039(18) 0.0128(17) 0.0169(18)
C21 0.0257(17) 0.0336(19) 0.0343(19) -0.0080(15) -0.0049(14) -0.0072(15)
C11 0.0185(15) 0.0376(19) 0.0169(15) -0.0020(13) 0.0057(12) 0.0005(13)
C1 0.0273(17) 0.0317(18) 0.0208(15) 0.0006(14) 0.0098(13) 0.0053(14)
C13 0.0130(14) 0.0311(17) 0.0263(16) -0.0031(14) 0.0056(12) -0.0011(13)
F4 0.168(4) 0.065(2) 0.060(2) -0.0115(16) 0.015(2) 0.029(2)
C10 0.0202(17) 0.054(2) 0.042(2) 0.0083(19) 0.0057(15) -0.0017(17)
C7 0.048(2) 0.047(2) 0.0211(17) -0.0087(16) -0.0019(15) -0.0042(19)
C20 0.036(2) 0.032(2) 0.054(2) 0.0180(18) 0.0186(18) 0.0051(16)
F6 0.268(6) 0.054(2) 0.128(3) 0.040(2) 0.129(4) 0.070(3)
C22 0.047(2) 0.040(2) 0.048(2) -0.0154(19) 0.0014(19) -0.0188(19)
C19 0.0291(19) 0.054(3) 0.046(2) 0.018(2) 0.0063(16) 0.0203(18)
C16 0.032(2) 0.075(3) 0.0180(17) 0.0016(18) 0.0015(15) -0.0005(19)
C17 0.043(2) 0.030(2) 0.057(3) -0.0180(18) 0.0256(19) -0.0045(17)
F2 0.211(5) 0.108(3) 0.063(2) 0.006(2) 0.080(3) 0.038(3)
C18 0.0213(17) 0.057(3) 0.041(2) -0.0134(19) 0.0035(15) -0.0111(17)
F5 0.171(4) 0.059(2) 0.122(3) 0.038(2) 0.007(3) 0.019(2)
C28 0.028(2) 0.049(3) 0.083(3) 0.020(3) 0.005(2) 0.0161(19)
C24 0.057(3) 0.026(2) 0.123(5) -0.018(3) 0.002(3) -0.009(2)
F3 0.066(3) 0.191(5) 0.159(5) -0.055(4) 0.003(3) -0.015(3)
C29 0.084(4) 0.094(5) 0.082(4) -0.005(4) 0.015(3) 0.057(4)
F1 0.091(4) 0.263(9) 0.281(9) 0.051(7) -0.109(5) -0.066(4)

loop_
_atom_type_symbol
_atom_type_description
_atom_type_scat_dispersion_real
_atom_type_scat_dispersion_imag
_atom_type_scat_source
C C 0.0033 0.0016 'International Tables Vol C Tables 4.2.6.8 and 6.1.1.4'
H H 0.0000 0.0000 'International Tables Vol C Tables 4.2.6.8 and 6.1.1.4'
N N 0.0061 0.0033 'International Tables Vol C Tables 4.2.6.8 and 6.1.1.4'
O O 0.0106 0.0060 'International Tables Vol C Tables 4.2.6.8 and 6.1.1.4'
F F 0.0171 0.0103 'International Tables Vol C Tables 4.2.6.8 and 6.1.1.4'
P P 0.1023 0.0942 'International Tables Vol C Tables 4.2.6.8 and 6.1.1.4'
S S 0.1246 0.1234 'International Tables Vol C Tables 4.2.6.8 and 6.1.1.4'
Co Co 0.3494 0.9721 'International Tables Vol C Tables 4.2.6.8 and 6.1.1.4'

loop_
_geom_angle_atom_site_label_1
_geom_angle_atom_site_label_2
_geom_angle_atom_site_label_3
_geom_angle
O1 Co1 C14 156.39(11)
O1 Co1 C15 92.65(11)
C14 Co1 C15 68.06(13)
O1 Co1 C12 120.28(12)
C14 Co1 C12 40.75(13)
C15 Co1 C12 67.49(13)
O1 Co1 C11 88.82(11)
C14 Co1 C11 67.72(13)
C15 Co1 C11 40.56(13)
C12 Co1 C11 39.44(13)
O1 Co1 C13 128.54(12)
C14 Co1 C13 40.39(14)
C15 Co1 C13 39.63(13)
C12 Co1 C13 67.21(13)
C11 Co1 C13 66.91(13)
O1 Co1 S1 94.21(7)
C14 Co1 S1 105.97(10)
C15 Co1 S1 114.63(10)
C12 Co1 S1 145.51(10)
C11 Co1 S1 155.18(10)
C13 Co1 S1 92.46(9)
O1 Co1 S2 94.59(7)
C14 Co1 S2 99.78(10)
C15 Co1 S2 160.25(10)
C12 Co1 S2 93.06(9)
C11 Co1 S2 121.20(10)
C13 Co1 S2 136.87(10)
S1 Co1 S2 83.15(3)
O2 Co2 C3 157.63(11)
O2 Co2 C1 92.01(11)
C3 Co2 C1 67.95(13)
O2 Co2 C5 90.39(11)
C3 Co2 C5 68.04(13)
C1 Co2 C5 40.55(14)
O2 Co2 C2 126.52(12)
C3 Co2 C2 40.54(14)
C1 Co2 C2 39.65(13)
C5 Co2 C2 67.33(13)
O2 Co2 C4 123.42(11)
C3 Co2 C4 40.70(13)
C1 Co2 C4 67.36(13)
C5 Co2 C4 39.71(13)
C2 Co2 C4 67.38(13)
O2 Co2 S1 94.58(7)
C3 Co2 S1 103.05(9)
C1 Co2 S1 116.32(10)
C5 Co2 S1 156.63(10)
C2 Co2 S1 91.66(10)
C4 Co2 S1 142.00(9)
O2 Co2 S2 94.33(7)
C3 Co2 S2 101.29(10)
C1 Co2 S2 159.05(10)
C5 Co2 S2 119.36(10)
C2 Co2 S2 139.13(10)
C4 Co2 S2 92.62(9)
S1 Co2 S2 83.06(3)
C21 S2 Co1 106.28(13)
C21 S2 Co2 107.79(12)
Co1 S2 Co2 89.80(3)
C23 S1 Co1 107.47(13)
C23 S1 Co2 106.37(12)
Co1 S1 Co2 89.96(3)
F1 P1 F6 93.2(4)
F1 P1 F2 94.6(5)
F6 P1 F2 89.6(2)
F1 P1 F5 89.6(4)
F6 P1 F5 177.0(3)
F2 P1 F5 91.3(3)
F1 P1 F3 173.3(4)
F6 P1 F3 90.3(4)
F2 P1 F3 91.1(3)
F5 P1 F3 86.8(3)
F1 P1 F4 92.6(4)
F6 P1 F4 87.7(2)
F2 P1 F4 172.5(3)
F5 P1 F4 91.1(2)
F3 P1 F4 81.9(3)
C25 O2 Co2 129.6(2)
C25 O1 Co1 129.8(2)
O1 C25 O2 127.3(3)
O1 C25 N1 116.3(3)
O2 C25 N1 116.4(3)
C25 N1 C26 122.0(3)
C4 C3 C2 107.7(3)
C4 C3 C8 126.1(3)
C2 C3 C8 125.9(3)
C4 C3 Co2 71.44(18)
C2 C3 Co2 71.39(18)
C8 C3 Co2 126.6(2)
C4 C5 C1 107.8(3)
C4 C5 C10 127.2(3)
C1 C5 C10 125.0(3)
C4 C5 Co2 70.31(18)
C1 C5 Co2 69.45(18)
C10 C5 Co2 126.1(2)
C13 C14 C12 107.6(3)
C13 C14 C19 125.6(3)
C12 C14 C19 126.5(3)
C13 C14 Co1 71.93(17)
C12 C14 Co1 71.12(18)
C19 C14 Co1 127.7(2)
C3 C4 C5 108.0(3)
C3 C4 C9 125.1(3)
C5 C4 C9 126.8(3)
C3 C4 Co2 67.87(17)
C5 C4 Co2 69.99(18)
C9 C4 Co2 130.2(2)
C13 C15 C11 107.6(3)
C13 C15 C20 127.1(3)
C11 C15 C20 125.3(3)
C13 C15 Co1 71.09(18)
C11 C15 Co1 70.02(18)
C20 C15 Co1 124.0(2)
C11 C12 C14 108.0(3)
C11 C12 C17 127.1(3)
C14 C12 C17 124.8(3)
C11 C12 Co1 70.32(18)
C14 C12 Co1 68.13(17)
C17 C12 Co1 128.8(2)
N1 C26 C27 112.0(3)
C26 C27 C28 112.4(3)
C1 C2 C3 108.2(3)
C1 C2 C7 126.5(3)
C3 C2 C7 125.3(3)
C1 C2 Co2 69.88(18)
C3 C2 Co2 68.07(17)
C7 C2 Co2 129.2(2)
C24 C23 S1 113.5(3)
C22 C21 S2 112.2(3)
C12 C11 C15 108.4(3)
C12 C11 C16 126.9(3)
C15 C11 C16 124.7(3)
C12 C11 Co1 70.24(18)
C15 C11 Co1 69.41(18)
C16 C11 Co1 125.4(2)
C2 C1 C5 108.2(3)
C2 C1 C6 126.7(3)
C5 C1 C6 125.1(3)
C2 C1 Co2 70.47(18)
C5 C1 Co2 69.99(17)
C6 C1 Co2 125.9(2)
C15 C13 C14 108.1(3)
C15 C13 C18 127.2(3)
C14 C13 C18 124.6(3)
C15 C13 Co1 69.28(17)
C14 C13 Co1 67.68(17)
C18 C13 Co1 130.8(2)
C29 C28 C27 114.2(4)

loop_
_geom_bond_atom_site_label_1
_geom_bond_atom_site_label_2
_geom_bond_distance
Co1 O1 1.940(2)
Co1 C14 2.044(3)
Co1 C15 2.077(3)
Co1 C12 2.084(3)
Co1 C11 2.085(3)
Co1 C13 2.101(3)
Co1 S1 2.2424(8)
Co1 S2 2.2470(8)
Co2 O2 1.946(2)
Co2 C3 2.041(3)
Co2 C1 2.077(3)
Co2 C5 2.085(3)
Co2 C2 2.085(3)
Co2 C4 2.089(3)
Co2 S1 2.2458(8)
Co2 S2 2.2476(8)
S2 C21 1.837(3)
S1 C23 1.837(4)
P1 F1 1.473(5)
P1 F6 1.538(3)
P1 F2 1.538(3)
P1 F5 1.568(4)
P1 F3 1.579(4)
P1 F4 1.628(4)
O2 C25 1.266(4)
O1 C25 1.272(4)
C25 N1 1.356(4)
N1 C26 1.456(4)
C3 C4 1.437(5)
C3 C2 1.430(5)
C3 C8 1.497(5)
C5 C4 1.417(5)
C5 C1 1.442(5)
C5 C10 1.497(5)
C9 C4 1.493(5)
C14 C13 1.432(5)
C14 C12 1.438(5)
C14 C19 1.490(5)
C15 C13 1.417(5)
C15 C11 1.443(5)
C15 C20 1.498(5)
C12 C11 1.407(5)
C12 C17 1.501(5)
C26 C27 1.515(5)
C27 C28 1.522(6)
C2 C1 1.412(5)
C2 C7 1.491(5)
C23 C24 1.487(6)
C6 C1 1.497(5)
C21 C22 1.517(5)
C11 C16 1.501(5)
C13 C18 1.490(5)
C28 C29 1.505(8)
